data_2007707
loop_
_publ_author_name
'K\"onig, Burkhard'
'Pelka, Mario'
'Dix, Ina'
'Jones, Peter G.'

_publ_section_title
;
 3,3'-[Ethane-1,2-diylbis(aminomethylene)]bis(pentane-2,4-dione) and
 the Nickel(II) Complex of a Condensation Product
;
_journal_issue 10
_journal_name_full 'Acta Crystallographica Section C'
_journal_page_first 1468
_journal_page_last 1471
_journal_paper_doi 10.1107/S0108270198009263
_journal_volume 54
_journal_year 1998
_chemical_formula_iupac '[Ni (C16 H22 N4 O2)], 2C D Cl3'
_chemical_formula_moiety '(C16 H22 N4 Ni O2) 2(C D Cl3)'
_chemical_formula_sum 'C18 H22 Cl6 D2 N4 Ni O2'
_chemical_formula_weight 601.83
_chemical_name_systematic
;
 [{6,13-diacetyl-5,12-dimethyl-1,4,8,11-tetraazacyclotetradeca-
 4,6,11,13-tetraenato(2-)}nickel(II)] deuterochloroform solvate (1:2)
;
_space_group_IT_number 29
_symmetry_cell_setting orthorhombic
_symmetry_space_group_name_Hall 'P 2c -2ac'
_symmetry_space_group_name_H-M 'P c a 21'
_audit_creation_method SHELXL-97
_cell_angle_alpha 90.00
_cell_angle_beta 90.00
_cell_angle_gamma 90.00
_cell_formula_units_Z 4
_cell_length_a 8.542(3)
_cell_length_b 9.406(3)
_cell_length_c 30.213(8)
_cell_measurement_reflns_used 60
_cell_measurement_temperature 173(2)
_cell_measurement_theta_max 12.5
_cell_measurement_theta_min 5.9
_cell_volume 2427.5(13)
_computing_cell_refinement XSCANS
_computing_data_collection 'XSCANS (Fait, 1991)'
_computing_data_reduction XSCANS
_computing_molecular_graphics 'XP (Siemens, 1994b)'
_computing_publication_material SHELXL97
_computing_structure_refinement 'SHELXL97 (Sheldrick, 1997)'
_computing_structure_solution 'SHELXS86 (Sheldrick, 1990)'
_diffrn_ambient_temperature 173(2)
_diffrn_measured_fraction_theta_full 0.977
_diffrn_measured_fraction_theta_max 0.977
_diffrn_measurement_device_type 'Siemens P4'
_diffrn_measurement_method \w
_diffrn_radiation_monochromator graphite
_diffrn_radiation_source 'fine-focus sealed tube'
_diffrn_radiation_type MoK\a
_diffrn_radiation_wavelength 0.71073
_diffrn_reflns_av_R_equivalents 0.024
_diffrn_reflns_av_sigmaI/netI 0.0231
_diffrn_reflns_limit_h_max 10
_diffrn_reflns_limit_h_min 0
_diffrn_reflns_limit_k_max 11
_diffrn_reflns_limit_k_min -11
_diffrn_reflns_limit_l_max 36
_diffrn_reflns_limit_l_min -35
_diffrn_reflns_number 4120
_diffrn_reflns_theta_full 25.48
_diffrn_reflns_theta_max 25.48
_diffrn_reflns_theta_min 3.22
_diffrn_standards_decay_% 0
_diffrn_standards_interval_count 247
_diffrn_standards_number 3
_exptl_absorpt_coefficient_mu 1.484
_exptl_absorpt_correction_T_max 0.690
_exptl_absorpt_correction_T_min 0.526
_exptl_absorpt_correction_type '\y scans (XEMP; Siemens, 1994a)'
_exptl_crystal_colour red
_exptl_crystal_density_diffrn 1.641
_exptl_crystal_density_method 'not measured'
_exptl_crystal_description prism
_exptl_crystal_F_000 1224
_exptl_crystal_size_max 0.60
_exptl_crystal_size_mid 0.45
_exptl_crystal_size_min 0.25
_refine_diff_density_max 0.48
_refine_diff_density_min -0.33
_refine_ls_abs_structure_details 'Flack (1983)'
_refine_ls_abs_structure_Flack 0.422(16)
_refine_ls_extinction_method none
_refine_ls_goodness_of_fit_ref 1.055
_refine_ls_hydrogen_treatment 'H atoms: see below'
_refine_ls_matrix_type full
_refine_ls_number_parameters 285
_refine_ls_number_reflns 3996
_refine_ls_number_restraints 31
_refine_ls_restrained_S_all 1.054
_refine_ls_R_factor_all 0.036
_refine_ls_R_factor_gt 0.031
_refine_ls_shift/su_max 0.001
_refine_ls_shift/su_mean 0.000
_refine_ls_structure_factor_coef Fsqd
_refine_ls_weighting_details 'calc w = 1/[\s^2^(Fo^2^)+(0.0271P)^2^+2.643P] where P = (Fo^2^+2Fc^2^)/3'
_refine_ls_weighting_scheme calc
_refine_ls_wR_factor_ref 0.069
_reflns_number_gt 3587
_reflns_number_total 3996
_reflns_threshold_expression I>2\s(I)
_cod_data_source_file bm1271.cif
_cod_data_source_block 2
_cod_original_cell_volume 2427.3(13)
_cod_original_formula_sum 'C18 H22 D2 Cl6 N4 Ni O2'
_cod_database_code 2007707

loop_
_symmetry_equiv_pos_as_xyz
'x, y, z'
'-x, -y, z+1/2'
'x+1/2, -y, z'
'-x+1/2, y, z+1/2'

loop_
_atom_site_label
_atom_site_fract_x
_atom_site_fract_y
_atom_site_fract_z
_atom_site_U_iso_or_equiv
_atom_site_adp_type
_atom_site_calc_flag
_atom_site_refinement_flags
_atom_site_occupancy
_atom_site_disorder_assembly
_atom_site_disorder_group
_atom_site_type_symbol
Ni 0.47261(4) 0.75128(5) 0.455300(18) 0.01651(9) Uani d . 1 . . Ni
O1 0.9552(4) 0.7996(4) 0.33716(10) 0.0373(8) Uani d . 1 . . O
O2 -0.0139(3) 0.6732(3) 0.56859(9) 0.0280(7) Uani d . 1 . . O
N1 0.2685(3) 0.8176(3) 0.46619(8) 0.0179(7) Uani d . 1 . . N
N4 0.4438(3) 0.8036(3) 0.39734(9) 0.0187(7) Uani d . 1 . . N
N8 0.6764(3) 0.6834(3) 0.44451(9) 0.0189(7) Uani d . 1 . . N
N11 0.5005(4) 0.7006(3) 0.51355(10) 0.0188(7) Uani d . 1 . . N
C2 0.2136(4) 0.9063(4) 0.42871(12) 0.0238(8) Uani d . 1 . . C
H2A 0.2494 1.0058 0.4324 0.029 Uiso calc R 1 . . H
H2B 0.0978 0.9057 0.4271 0.029 Uiso calc R 1 . . H
C3 0.2824(4) 0.8426(4) 0.38756(12) 0.0250(9) Uani d . 1 . . C
H3A 0.2219 0.7575 0.3786 0.030 Uiso calc R 1 . . H
H3B 0.2791 0.9123 0.3630 0.030 Uiso calc R 1 . . H
C5 0.5503(4) 0.8098(4) 0.36667(11) 0.0209(8) Uani d . 1 . . C
H5 0.5185 0.8477 0.3389 0.025 Uiso calc R 1 . . H
C6 0.7073(4) 0.7665(4) 0.37008(11) 0.0210(8) Uani d . 1 . . C
C7 0.7607(4) 0.6903(4) 0.40835(11) 0.0187(7) Uani d . 1 . . C
C9 0.7316(4) 0.5990(4) 0.48303(11) 0.0219(8) Uani d . 1 . . C
H9A 0.8474 0.5992 0.4843 0.026 Uiso calc R 1 . . H
H9B 0.6952 0.4994 0.4806 0.026 Uiso calc R 1 . . H
C10 0.6648(4) 0.6675(4) 0.52355(12) 0.0227(8) Uani d . 1 . . C
H10A 0.6716 0.6020 0.5491 0.027 Uiso calc R 1 . . H
H10B 0.7230 0.7555 0.5308 0.027 Uiso calc R 1 . . H
C12 0.3949(4) 0.6882(4) 0.54378(12) 0.0199(8) Uani d . 1 . . C
H12 0.4272 0.6498 0.5714 0.024 Uiso calc R 1 . . H
C13 0.2359(4) 0.7264(4) 0.53968(11) 0.0196(8) Uani d . 1 . . C
C14 0.1830(4) 0.8068(4) 0.50193(11) 0.0179(7) Uani d . 1 . . C
C15 0.8120(5) 0.8031(4) 0.33364(12) 0.0258(9) Uani d . 1 . . C
C16 0.7424(6) 0.8497(5) 0.28983(12) 0.0370(10) Uani d . 1 . . C
H16A 0.8255 0.8560 0.2675 0.044 Uiso calc R 1 . . H
H16B 0.6929 0.9431 0.2933 0.044 Uiso calc R 1 . . H
H16C 0.6638 0.7803 0.2803 0.044 Uiso calc R 1 . . H
C17 0.1295(5) 0.6778(4) 0.57389(11) 0.0222(8) Uani d . 1 . . C
C18 0.1935(5) 0.6252(4) 0.61777(12) 0.0301(9) Uani d . 1 . . C
H18A 0.1064 0.6004 0.6374 0.036 Uiso calc R 1 . . H
H18B 0.2567 0.7002 0.6315 0.036 Uiso calc R 1 . . H
H18C 0.2588 0.5411 0.6128 0.036 Uiso calc R 1 . . H
C19 0.9108(5) 0.6047(4) 0.40623(12) 0.0264(8) Uani d . 1 . . C
H19A 0.9900 0.6491 0.4252 0.032 Uiso calc R 1 . . H
H19B 0.9488 0.6020 0.3756 0.032 Uiso calc R 1 . . H
H19C 0.8907 0.5075 0.4165 0.032 Uiso calc R 1 . . H
C20 0.0331(4) 0.8901(4) 0.50523(12) 0.0248(8) Uani d . 1 . . C
H20A 0.0525 0.9891 0.4968 0.030 Uiso calc R 1 . . H
H20B -0.0057 0.8867 0.5357 0.030 Uiso calc R 1 . . H
H20C -0.0452 0.8487 0.4853 0.030 Uiso calc R 1 . . H
C98 1.1642(6) 0.6357(5) 0.26528(15) 0.0452(12) Uani d . 1 . . C
D98 1.0654 0.6710 0.2792 0.054 Uiso calc R 1 . . H
Cl1 1.2603(2) 0.77874(16) 0.24173(6) 0.0888(6) Uani d . 1 . . Cl
Cl2 1.11536(19) 0.51169(17) 0.22455(4) 0.0714(4) Uani d . 1 . . Cl
Cl3 1.2788(2) 0.55532(16) 0.30627(5) 0.0841(6) Uani d . 1 . . Cl
C99 -0.2182(5) 0.8356(5) 0.63637(13) 0.0338(10) Uani d . 1 . . C
D99 -0.1635 0.7625 0.6180 0.041 Uiso calc R 1 . . H
Cl4 -0.25694(16) 0.98359(13) 0.60290(4) 0.0542(3) Uani d . 1 . . Cl
Cl5 -0.09560(17) 0.88261(18) 0.67983(4) 0.0688(4) Uani d . 1 . . Cl
Cl6 -0.39145(15) 0.76011(14) 0.65704(4) 0.0553(3) Uani d . 1 . . Cl

loop_
_atom_site_aniso_label
_atom_site_aniso_U_11
_atom_site_aniso_U_22
_atom_site_aniso_U_33
_atom_site_aniso_U_12
_atom_site_aniso_U_13
_atom_site_aniso_U_23
Ni 0.01543(19) 0.01753(16) 0.01657(16) 0.00105(18) -0.0030(2) 0.00190(17)
O1 0.0232(19) 0.0569(19) 0.0317(16) 0.0018(14) 0.0041(13) 0.0052(14)
O2 0.0176(17) 0.0369(16) 0.0295(15) -0.0004(12) 0.0021(12) 0.0033(12)
N1 0.0166(16) 0.0173(14) 0.0198(17) 0.0007(12) -0.0037(12) 0.0018(11)
N4 0.0148(17) 0.0207(15) 0.0207(16) 0.0016(13) -0.0020(13) 0.0009(12)
N8 0.0160(16) 0.0192(14) 0.0215(17) 0.0038(12) -0.0032(12) 0.0009(12)
N11 0.0147(17) 0.0220(15) 0.0198(16) -0.0005(13) -0.0045(13) 0.0030(12)
C2 0.023(2) 0.025(2) 0.0233(19) 0.0061(17) 0.0008(16) 0.0049(15)
C3 0.020(2) 0.033(2) 0.0220(19) 0.0051(18) -0.0037(16) 0.0074(16)
C5 0.029(2) 0.0185(16) 0.0156(17) -0.0003(16) -0.0029(16) -0.0014(14)
C6 0.022(2) 0.0227(18) 0.0186(18) 0.0024(16) -0.0027(15) -0.0025(15)
C7 0.018(2) 0.0187(16) 0.0194(17) 0.0000(15) -0.0023(15) -0.0045(14)
C9 0.020(2) 0.0240(18) 0.0222(19) 0.0042(16) -0.0061(15) 0.0060(15)
C10 0.018(2) 0.0273(19) 0.0229(19) 0.0013(16) -0.0081(16) 0.0046(15)
C12 0.021(2) 0.0206(18) 0.0182(17) -0.0004(16) -0.0039(16) 0.0006(14)
C13 0.019(2) 0.0192(17) 0.0208(18) -0.0012(15) 0.0002(15) -0.0028(14)
C14 0.0110(19) 0.0178(17) 0.0248(18) -0.0010(14) 0.0005(15) -0.0026(14)
C15 0.026(3) 0.0291(19) 0.0223(19) -0.0014(17) 0.0016(17) -0.0038(16)
C16 0.041(3) 0.050(3) 0.020(2) 0.003(2) 0.0030(18) 0.0058(19)
C17 0.023(2) 0.0212(18) 0.0220(19) 0.0016(16) -0.0023(16) -0.0029(15)
C18 0.024(2) 0.039(2) 0.027(2) -0.0014(19) 0.0012(17) 0.0053(17)
C19 0.024(2) 0.028(2) 0.028(2) 0.0066(17) 0.0009(17) -0.0023(16)
C20 0.023(2) 0.0253(19) 0.0265(19) 0.0039(17) -0.0005(17) 0.0004(15)
C98 0.048(3) 0.044(3) 0.043(3) 0.014(2) 0.015(2) 0.014(2)
Cl1 0.1313(16) 0.0496(8) 0.0854(11) -0.0191(9) 0.0418(11) 0.0038(8)
Cl2 0.0856(11) 0.0731(9) 0.0554(7) -0.0115(9) -0.0143(8) -0.0003(7)
Cl3 0.1383(16) 0.0688(9) 0.0452(8) 0.0480(10) -0.0251(9) -0.0126(7)
C99 0.035(3) 0.039(2) 0.028(2) 0.007(2) 0.0035(18) 0.0021(17)
Cl4 0.0776(9) 0.0465(6) 0.0385(6) 0.0238(7) 0.0084(6) 0.0112(5)
Cl5 0.0601(9) 0.1087(12) 0.0377(6) -0.0293(8) -0.0095(6) 0.0107(7)
Cl6 0.0430(7) 0.0579(7) 0.0648(8) -0.0111(6) 0.0093(6) -0.0001(6)

loop_
_atom_type_symbol
_atom_type_description
_atom_type_scat_dispersion_real
_atom_type_scat_dispersion_imag
_atom_type_scat_source
C C 0.0033 0.0016 'International Tables Vol C Tables 4.2.6.8 and 6.1.1.4'
H H 0.0000 0.0000 'International Tables Vol C Tables 4.2.6.8 and 6.1.1.4'
N N 0.0061 0.0033 'International Tables Vol C Tables 4.2.6.8 and 6.1.1.4'
O O 0.0106 0.0060 'International Tables Vol C Tables 4.2.6.8 and 6.1.1.4'
Ni Ni 0.3393 1.1124 'International Tables Vol C Tables 4.2.6.8 and 6.1.1.4'
Cl Cl 0.1484 0.1585 'International Tables Vol C Tables 4.2.6.8 and 6.1.1.4'

loop_
_geom_angle_atom_site_label_1
_geom_angle_atom_site_label_2
_geom_angle_atom_site_label_3
_geom_angle
_geom_angle_publ_flag
N4 Ni N11 179.42(16) y
N4 Ni N1 87.35(12) y
N11 Ni N1 92.22(13) y
N4 Ni N8 92.84(12) y
N11 Ni N8 87.58(13) y
N1 Ni N8 179.54(14) y
C14 N1 C2 119.9(3) y
C14 N1 Ni 129.5(2) y
C2 N1 Ni 110.3(2) y
C5 N4 C3 120.4(3) y
C5 N4 Ni 126.8(3) y
C3 N4 Ni 112.8(2) y
C7 N8 C9 120.3(3) y
C7 N8 Ni 129.5(2) y
C9 N8 Ni 109.8(2) y
C12 N11 C10 120.2(3) y
C12 N11 Ni 127.6(3) y
C10 N11 Ni 112.1(2) y
N1 C2 C3 106.5(3) ?
N4 C3 C2 107.7(3) ?
N4 C5 C6 127.1(3) ?
C5 C6 C7 120.5(3) ?
C5 C6 C15 117.4(3) ?
C7 C6 C15 122.1(3) ?
N8 C7 C6 121.5(3) ?
N8 C7 C19 118.3(3) ?
C6 C7 C19 120.0(3) ?
N8 C9 C10 106.8(3) ?
N11 C10 C9 106.7(3) ?
N11 C12 C13 126.1(3) ?
C12 C13 C14 120.3(3) ?
C12 C13 C17 117.4(3) ?
C14 C13 C17 122.2(3) ?
N1 C14 C13 121.3(3) ?
N1 C14 C20 119.3(3) ?
C13 C14 C20 119.2(3) ?
O1 C15 C6 122.6(4) ?
O1 C15 C16 118.3(4) ?
C6 C15 C16 119.1(4) ?
O2 C17 C13 122.7(3) ?
O2 C17 C18 117.3(3) ?
C13 C17 C18 120.0(3) ?
Cl1 C98 Cl2 110.1(2) ?
Cl1 C98 Cl3 111.2(3) ?
Cl2 C98 Cl3 110.1(3) ?
Cl5 C99 Cl4 110.4(2) ?
Cl5 C99 Cl6 110.0(2) ?
Cl4 C99 Cl6 111.6(2) ?

loop_
_geom_bond_atom_site_label_1
_geom_bond_atom_site_label_2
_geom_bond_site_symmetry_2
_geom_bond_distance
_geom_bond_publ_flag
Ni N4 . 1.835(3) y
Ni N11 . 1.839(3) y
Ni N1 . 1.881(3) y
Ni N8 . 1.882(3) y
O1 C15 . 1.228(5) ?
O2 C17 . 1.237(4) ?
N1 C14 . 1.307(4) ?
N1 C2 . 1.483(4) ?
N4 C5 . 1.300(5) ?
N4 C3 . 1.458(5) ?
N8 C7 . 1.310(4) ?
N8 C9 . 1.485(4) ?
N11 C12 . 1.289(5) ?
N11 C10 . 1.469(5) ?
C2 C3 . 1.500(5) ?
C5 C6 . 1.406(5) ?
C6 C7 . 1.434(5) ?
C6 C15 . 1.460(5) ?
C7 C19 . 1.516(5) ?
C9 C10 . 1.497(5) ?
C12 C13 . 1.411(5) ?
C13 C14 . 1.441(5) ?
C13 C17 . 1.450(5) ?
C14 C20 . 1.504(5) ?
C15 C16 . 1.516(5) ?
C17 C18 . 1.517(5) ?
C98 Cl1 . 1.729(5) ?
C98 Cl2 . 1.746(5) ?
C98 Cl3 . 1.751(5) ?
C99 Cl5 . 1.737(4) ?
C99 Cl4 . 1.752(4) ?
C99 Cl6 . 1.756(4) ?

loop_
_geom_hbond_atom_site_label_D
_geom_hbond_atom_site_label_H
_geom_hbond_atom_site_label_A
_geom_hbond_distance_DH
_geom_hbond_distance_HA
_geom_hbond_distance_DA
_geom_hbond_angle_DHA
_geom_hbond_publ_flag
C98 D98 O1 1.00 2.33 3.206(6) 146.2 y
C99 D99 O2 1.00 2.14 3.094(5) 159.7 y

loop_
_geom_torsion_atom_site_label_1
_geom_torsion_atom_site_label_2
_geom_torsion_atom_site_label_3
_geom_torsion_atom_site_label_4
_geom_torsion
_geom_torsion_publ_flag
N4 Ni N1 C14 172.2(3) ?
N11 Ni N1 C14 -8.2(3) ?
N8 Ni N1 C14 57(16) ?
N4 Ni N1 C2 -14.9(2) y
N11 Ni N1 C2 164.8(2) ?
N8 Ni N1 C2 -130(16) ?
N11 Ni N4 C5 126(15) ?
N1 Ni N4 C5 169.2(3) ?
N8 Ni N4 C5 -11.2(3) ?
N11 Ni N4 C3 -53(16) ?
N1 Ni N4 C3 -9.8(3) y
N8 Ni N4 C3 169.8(3) ?
N4 Ni N8 C7 5.9(3) ?
N11 Ni N8 C7 -173.7(3) ?
N1 Ni N8 C7 121(16) ?
N4 Ni N8 C9 -167.2(2) ?
N11 Ni N8 C9 13.2(2) y
N1 Ni N8 C9 -52(16) ?
N4 Ni N11 C12 57(16) ?
N1 Ni N11 C12 14.4(3) ?
N8 Ni N11 C12 -165.2(3) ?
N4 Ni N11 C10 -125(16) ?
N1 Ni N11 C10 -167.9(3) ?
N8 Ni N11 C10 12.5(3) y
C14 N1 C2 C3 -151.5(3) y
Ni N1 C2 C3 34.8(3) y
C5 N4 C3 C2 -147.5(3) y
Ni N4 C3 C2 31.5(4) y
N1 C2 C3 N4 -41.7(4) y
C3 N4 C5 C6 -175.2(3) ?
Ni N4 C5 C6 5.9(6) ?
N4 C5 C6 C7 8.6(6) ?
N4 C5 C6 C15 -170.9(4) ?
C9 N8 C7 C6 177.6(3) ?
Ni N8 C7 C6 5.1(5) ?
C9 N8 C7 C19 2.9(5) ?
Ni N8 C7 C19 -169.6(2) ?
C5 C6 C7 N8 -13.8(5) ?
C15 C6 C7 N8 165.6(3) ?
C5 C6 C7 C19 160.8(3) ?
C15 C6 C7 C19 -19.7(5) ?
C7 N8 C9 C10 151.3(3) y
Ni N8 C9 C10 -34.9(3) y
C12 N11 C10 C9 143.3(3) y
Ni N11 C10 C9 -34.7(3) y
N8 C9 C10 N11 43.9(4) y
C10 N11 C12 C13 174.9(3) ?
Ni N11 C12 C13 -7.5(5) ?
N11 C12 C13 C14 -10.4(6) ?
N11 C12 C13 C17 167.6(3) ?
C2 N1 C14 C13 -177.3(3) ?
Ni N1 C14 C13 -4.9(5) ?
C2 N1 C14 C20 -2.7(5) ?
Ni N1 C14 C20 169.7(2) ?
C12 C13 C14 N1 16.3(5) ?
C17 C13 C14 N1 -161.6(3) ?
C12 C13 C14 C20 -158.3(3) ?
C17 C13 C14 C20 23.7(5) ?
C5 C6 C15 O1 163.3(4) ?
C7 C6 C15 O1 -16.2(6) ?
C5 C6 C15 C16 -15.7(5) ?
C7 C6 C15 C16 164.8(3) ?
C12 C13 C17 O2 -161.4(4) ?
C14 C13 C17 O2 16.6(6) ?
C12 C13 C17 C18 16.5(5) ?
C14 C13 C17 C18 -165.4(3) ?
